data_7251202
loop_
_publ_author_name
'Uran, Erik'
'Lozin\<sek, Matic'

_publ_section_title
;
 Hydrogen-bonded salt cocrystals of xenon difluoride and protonated
 perfluoroamides
;
_journal_name_full CrystEngComm
_journal_paper_doi 10.1039/D5CE00956A
_journal_year 2025
_chemical_formula_moiety 'As F6, C4 H3 F7 N O'
_chemical_formula_sum 'C4 H3 As F13 N O'
_chemical_formula_weight 402.99
_space_group_crystal_system monoclinic
_space_group_IT_number 14
_space_group_name_Hall '-P 2ybc'
_space_group_name_H-M_alt 'P 1 21/c 1'
_atom_sites_solution_hydrogens difmap
_atom_sites_solution_primary iterative
_audit_creation_date 2025-08-29
_audit_creation_method
;
Olex2 1.5
(compiled 2025.07.13 svn.rb7424aed for OlexSys, GUI svn.r7314)
;
_audit_update_record
;
2025-10-03 deposited with the CCDC.	2025-11-03 downloaded from the CCDC.
;
_cell_angle_alpha 90
_cell_angle_beta 96.014(2)
_cell_angle_gamma 90
_cell_formula_units_Z 4
_cell_length_a 6.17592(15)
_cell_length_b 7.94187(19)
_cell_length_c 21.7914(5)
_cell_measurement_reflns_used 21436
_cell_measurement_temperature 100.02(18)
_cell_measurement_theta_max 29.7990
_cell_measurement_theta_min 2.1200
_cell_volume 1062.95(4)
_computing_cell_refinement 'CrysAlisPro 1.171.44.117a (Rigaku OD, 2025)'
_computing_data_collection 'CrysAlisPro system (CCD 44.120a 64-bit (release 22-08-2025))'
_computing_data_reduction 'CrysAlisPro 1.171.44.117a (Rigaku OD, 2025)'
_computing_molecular_graphics 'Olex2 1.5 (Dolomanov et al., 2009)'
_computing_publication_material 'Olex2 1.5 (Dolomanov et al., 2009)'
_computing_structure_refinement 'SHELXL 2019/3 (Sheldrick, 2015)'
_computing_structure_solution 'olex2.solve 1.5 (Bourhis et al., 2015)'
_diffrn_ambient_environment N~2~
_diffrn_ambient_temperature 100.02(18)
_diffrn_detector 'Hybrid Pixel Array Detector'
_diffrn_detector_area_resol_mean 13.3333
_diffrn_detector_type 'Eiger2 R CdTe 1M'
_diffrn_measured_fraction_theta_full 0.999
_diffrn_measured_fraction_theta_max 0.990
_diffrn_measurement_details
;
List of Runs (angles in degrees, time in seconds):

  # Type    Start    End  Width  t~exp~   \w     \q     \k     \f   Frames
#--------------------------------------------------------------------------
  1  \w    -31.00   8.00   0.50    1.50    --   -0.45 -57.00 150.00   78
  2  \w    -18.00  52.00   0.50    1.50    --   -2.00  63.00 -38.27  140
  3  \w     -4.00  22.00   0.50    1.50    --    2.00 -72.00  83.30   52
  4  \w    -18.00  47.00   0.50    1.50    --   -2.00  63.00 176.23  130
  5  \w    -23.00  46.00   0.50    1.50    --   -2.00  75.00-122.47  138
  6  \w    -54.00 -26.00   0.50    1.50    --    2.00 -72.00  83.30   56
  7  \w    -23.00  36.00   0.50    1.50    --   -2.00  75.00 125.15  118
  8  \w    -18.00  52.00   0.50    1.50    --   -2.00  64.00  -4.22  140
  9  \w    -25.00  12.00   0.50    1.50    --   -2.00  80.00  56.53   74
 10  \w     -8.00  62.00   0.50    1.50    --   -2.00  42.00-125.05  140
 11  \w    -18.00  39.00   0.50    1.50    --   -2.00  63.00 -71.68  114
 12  \w     -8.00  60.00   0.50    1.50    --   -2.00  42.00 108.43  136
;
_diffrn_measurement_device 'four-circle diffractometer'
_diffrn_measurement_device_type 'Rigaku OD, XtaLAB Synergy-S, Dualflex, Eiger2 R CdTe 1M'
_diffrn_measurement_method '\w scans'
_diffrn_orient_matrix_type 'CrysAlisPro convention (1999,Acta A55,543-557)'
_diffrn_orient_matrix_UB_11 -0.0806965000
_diffrn_orient_matrix_UB_12 0.0323036000
_diffrn_orient_matrix_UB_13 -0.0041245000
_diffrn_orient_matrix_UB_21 -0.0416064000
_diffrn_orient_matrix_UB_22 -0.0590697000
_diffrn_orient_matrix_UB_23 0.0063670000
_diffrn_orient_matrix_UB_31 0.0071767000
_diffrn_orient_matrix_UB_32 0.0206626000
_diffrn_orient_matrix_UB_33 0.0246782000
_diffrn_radiation_monochromator mirror
_diffrn_radiation_probe x-ray
_diffrn_radiation_type 'Ag K\a'
_diffrn_radiation_wavelength 0.56087
_diffrn_reflns_av_R_equivalents 0.0466
_diffrn_reflns_av_unetI/netI 0.0217
_diffrn_reflns_Laue_measured_fraction_full 0.999
_diffrn_reflns_Laue_measured_fraction_max 0.990
_diffrn_reflns_limit_h_max 10
_diffrn_reflns_limit_h_min -10
_diffrn_reflns_limit_k_max 13
_diffrn_reflns_limit_k_min -13
_diffrn_reflns_limit_l_max 35
_diffrn_reflns_limit_l_min -35
_diffrn_reflns_number 48154
_diffrn_reflns_point_group_measured_fraction_full 0.999
_diffrn_reflns_point_group_measured_fraction_max 0.990
_diffrn_reflns_theta_full 19.665
_diffrn_reflns_theta_max 27.864
_diffrn_reflns_theta_min 2.155
_diffrn_source 'micro-focus sealed X-ray tube'
_diffrn_source_type 'PhotonJet (Ag) X-ray Source'
_exptl_absorpt_coefficient_mu 1.788
_exptl_absorpt_correction_T_max 1.000
_exptl_absorpt_correction_T_min 0.277
_exptl_absorpt_correction_type gaussian
_exptl_absorpt_process_details
;
CrysAlisPro 1.171.44.117a (Rigaku Oxford Diffraction, 2025)
Numerical absorption correction based on gaussian integration over
a multifaceted crystal model
Empirical absorption correction using spherical harmonics,
implemented in SCALE3 ABSPACK scaling algorithm.
;
_exptl_crystal_colour 'clear colourless'
_exptl_crystal_colour_primary colourless
_exptl_crystal_density_diffrn 2.518
_exptl_crystal_description block
_exptl_crystal_F_000 768
_exptl_crystal_size_max 0.64
_exptl_crystal_size_mid 0.35
_exptl_crystal_size_min 0.25
_refine_diff_density_max 0.572
_refine_diff_density_min -0.843
_refine_diff_density_rms 0.070
_refine_ls_extinction_coef 0.0025(7)
_refine_ls_extinction_expression Fc^*^=kFc[1+0.001xFc^2^\l^3^/sin(2\q)]^-1/4^
_refine_ls_extinction_method 'SHELXL-2019/2 (Sheldrick 2019)'
_refine_ls_goodness_of_fit_ref 1.054
_refine_ls_hydrogen_treatment refall
_refine_ls_matrix_type full
_refine_ls_number_parameters 249
_refine_ls_number_reflns 5105
_refine_ls_number_restraints 0
_refine_ls_restrained_S_all 1.054
_refine_ls_R_factor_all 0.0320
_refine_ls_R_factor_gt 0.0265
_refine_ls_shift/su_max 0.002
_refine_ls_shift/su_mean 0.000
_refine_ls_structure_factor_coef Fsqd
_refine_ls_weighting_details 'w=1/[\s^2^(Fo^2^)+(0.0304P)^2^+0.3665P] where P=(Fo^2^+2Fc^2^)/3'
_refine_ls_weighting_scheme calc
_refine_ls_wR_factor_gt 0.0655
_refine_ls_wR_factor_ref 0.0677
_reflns_Friedel_coverage 0.000
_reflns_number_gt 4403
_reflns_number_total 5105
_reflns_threshold_expression 'I > 2\s(I)'
_cod_data_source_file d5ce00956a2.cif
_cod_data_source_block pfbahas_1
_cod_database_code 7251202
_shelx_shelxl_version_number 2019/3
_chemical_oxdiff_formula 'C4 F13 As N H3 O'
_chemical_oxdiff_usercomment '100 K, EU, LT mount'
_shelx_space_group_comment
;
The symmetry employed for this shelxl refinement is uniquely defined
by the following loop, which should always be used as a source of
symmetry information in preference to the above space-group names.
They are only intended as comments.
;
_shelx_estimated_absorpt_t_max 0.663
_shelx_estimated_absorpt_t_min 0.394
_diffrn_oxdiff_digest_od_ed
;

;
_diffrn_oxdiff_measurement_exp_name pfbaHAs_1.par
_olex2_refinement_description
;
1. Others
 Sof(F9B)=Sof(F8B)=Sof(F13B)=Sof(F12B)=Sof(F11B)=Sof(F10B)=1-FVAR(1)
 Sof(F11A)=Sof(F10A)=Sof(F12A)=Sof(F8A)=Sof(F13A)=Sof(F9A)=FVAR(1)
;
_olex2_exptl_crystal_mounting_method 'MiTeGen loop'
_olex2_submission_special_instructions 'No special instructions were received'
_oxdiff_exptl_absorpt_empirical_details
;
Empirical correction (ABSPACK) includes:
- Absorption correction using spherical harmonics
- Frame scaling
;
_oxdiff_exptl_absorpt_empirical_full_max 1.233
_oxdiff_exptl_absorpt_empirical_full_min 0.892

loop_
_space_group_symop_operation_xyz
'x, y, z'
'-x, y+1/2, -z+1/2'
'-x, -y, -z'
'x, -y-1/2, z-1/2'

loop_
_atom_site_label
_atom_site_type_symbol
_atom_site_fract_x
_atom_site_fract_y
_atom_site_fract_z
_atom_site_U_iso_or_equiv
_atom_site_adp_type
_atom_site_occupancy
_atom_site_site_symmetry_order
_atom_site_calc_flag
_atom_site_refinement_flags_posn
_atom_site_refinement_flags_adp
_atom_site_refinement_flags_occupancy
_atom_site_disorder_assembly
_atom_site_disorder_group
As1 As 0.81601(2) 0.77097(2) 0.44241(2) 0.02369(4) Uani 1 1 d . . . . .
F3 F 0.54971(11) 0.46306(10) 0.30072(4) 0.02681(14) Uani 1 1 d . . . . .
F4 F 0.31530(14) 0.27988(10) 0.25869(4) 0.02676(14) Uani 1 1 d . . . . .
F2 F 0.07872(12) 0.30969(10) 0.35819(4) 0.02802(15) Uani 1 1 d . . . . .
F1 F 0.31482(15) 0.49453(10) 0.39870(4) 0.03111(16) Uani 1 1 d . . . . .
F6 F 0.26240(14) 0.58627(12) 0.20931(4) 0.03461(18) Uani 1 1 d . . . . .
O1 O 0.36797(15) 0.07207(11) 0.36860(4) 0.02612(16) Uani 1 1 d . . . . .
F7 F -0.00836(12) 0.51562(12) 0.25859(4) 0.03581(19) Uani 1 1 d . . . . .
F5 F 0.22549(17) 0.69884(11) 0.29733(5) 0.03773(19) Uani 1 1 d . . . . .
C2 C 0.28593(17) 0.36179(14) 0.36105(5) 0.02067(17) Uani 1 1 d . . . . .
N1 N 0.6094(2) 0.25449(16) 0.42175(6) 0.0314(2) Uani 1 1 d . . . . .
C1 C 0.43519(18) 0.21793(14) 0.38684(5) 0.02134(18) Uani 1 1 d . . . . .
C3 C 0.33994(17) 0.41426(13) 0.29593(5) 0.02007(17) Uani 1 1 d . . . . .
C4 C 0.19933(19) 0.55853(15) 0.26506(6) 0.0253(2) Uani 1 1 d . . . . .
F11A F 0.6859(4) 0.9091(3) 0.48929(11) 0.0441(7) Uani 0.494(4) 1 d . . P A 1
F10A F 0.9022(4) 0.6322(4) 0.39324(15) 0.0521(7) Uani 0.494(4) 1 d . . P A 1
F12A F 0.6705(5) 0.6066(3) 0.47373(9) 0.0348(5) Uani 0.494(4) 1 d . . P A 1
F8A F 1.0225(6) 0.7439(4) 0.4954(2) 0.0607(11) Uani 0.494(4) 1 d . . P A 1
F13A F 0.5784(5) 0.7992(3) 0.38855(13) 0.0325(5) Uani 0.494(4) 1 d . . P A 1
F9A F 0.9199(8) 0.9391(6) 0.4107(3) 0.0525(10) Uani 0.494(4) 1 d . . P A 1
F9B F 0.8750(7) 0.9781(5) 0.4241(2) 0.0421(8) Uani 0.506(4) 1 d . . P A 2
F8B F 1.0935(4) 0.7450(3) 0.46956(14) 0.0385(6) Uani 0.506(4) 1 d . . P A 2
F13B F 0.5515(4) 0.8066(3) 0.41563(19) 0.0432(7) Uani 0.506(4) 1 d . . P A 2
F12B F 0.7644(6) 0.5695(3) 0.46112(19) 0.0596(10) Uani 0.506(4) 1 d . . P A 2
F11B F 0.7709(5) 0.8334(4) 0.51410(11) 0.0541(8) Uani 0.506(4) 1 d . . P A 2
F10B F 0.8693(5) 0.7114(5) 0.37107(12) 0.0607(9) Uani 0.506(4) 1 d . . P A 2
H1A H 0.694(4) 0.187(3) 0.4361(10) 0.042(6) Uiso 1 1 d . . . . .
H1B H 0.637(4) 0.358(3) 0.4320(9) 0.043(5) Uiso 1 1 d . . . . .
H1 H 0.442(4) 0.001(3) 0.3832(11) 0.058(7) Uiso 1 1 d . . . . .

loop_
_atom_site_aniso_label
_atom_site_aniso_U_11
_atom_site_aniso_U_22
_atom_site_aniso_U_33
_atom_site_aniso_U_23
_atom_site_aniso_U_13
_atom_site_aniso_U_12
As1 0.02858(7) 0.01849(6) 0.02290(6) 0.00018(4) -0.00254(4) 0.00249(4)
F3 0.0183(3) 0.0311(4) 0.0310(3) 0.0053(3) 0.0023(2) -0.0026(2)
F4 0.0328(4) 0.0232(3) 0.0239(3) -0.0041(2) 0.0012(3) 0.0018(3)
F2 0.0195(3) 0.0283(3) 0.0371(4) 0.0072(3) 0.0068(3) 0.0010(3)
F1 0.0451(4) 0.0214(3) 0.0276(3) -0.0060(3) 0.0075(3) 0.0015(3)
F6 0.0362(4) 0.0384(4) 0.0290(4) 0.0126(3) 0.0024(3) 0.0020(3)
O1 0.0273(4) 0.0175(3) 0.0326(4) 0.0015(3) -0.0012(3) 0.0019(3)
F7 0.0205(3) 0.0387(5) 0.0472(5) 0.0133(4) -0.0015(3) 0.0034(3)
F5 0.0492(5) 0.0195(3) 0.0435(5) 0.0026(3) 0.0001(4) 0.0062(3)
C2 0.0213(4) 0.0177(4) 0.0233(4) 0.0001(3) 0.0037(3) 0.0014(3)
N1 0.0289(5) 0.0295(5) 0.0333(5) 0.0091(4) -0.0089(4) -0.0059(4)
C1 0.0212(4) 0.0204(4) 0.0222(4) 0.0027(3) 0.0012(3) 0.0004(3)
C3 0.0191(4) 0.0186(4) 0.0224(4) 0.0007(3) 0.0017(3) 0.0006(3)
C4 0.0237(4) 0.0224(5) 0.0294(5) 0.0056(4) 0.0014(4) 0.0019(4)
F11A 0.0705(15) 0.0259(9) 0.0377(11) -0.0106(8) 0.0145(10) -0.0015(9)
F10A 0.0498(13) 0.0525(15) 0.0565(16) -0.0113(12) 0.0171(11) 0.0199(11)
F12A 0.0492(13) 0.0236(9) 0.0305(8) 0.0071(6) -0.0008(8) -0.0074(8)
F8A 0.0540(19) 0.0451(13) 0.072(2) 0.0132(15) -0.0433(16) -0.0087(13)
F13A 0.0336(11) 0.0198(7) 0.0406(11) 0.0001(9) -0.0131(9) 0.0021(7)
F9A 0.042(2) 0.052(3) 0.063(2) 0.0220(19) 0.0017(14) -0.0184(16)
F9B 0.0314(14) 0.0266(13) 0.066(2) 0.0202(13) -0.0072(13) -0.0060(9)
F8B 0.0312(10) 0.0296(9) 0.0503(14) -0.0053(9) -0.0162(9) 0.0070(7)
F13B 0.0224(8) 0.0223(9) 0.083(2) 0.0156(14) -0.0059(12) 0.0003(6)
F12B 0.0523(15) 0.0211(9) 0.096(2) 0.0167(12) -0.0366(15) -0.0037(9)
F11B 0.0685(16) 0.0642(18) 0.0336(10) -0.0056(11) 0.0236(11) -0.0055(14)
F10B 0.0647(16) 0.084(2) 0.0313(11) -0.0274(13) -0.0057(11) 0.0160(15)

loop_
_atom_type_symbol
_atom_type_description
_atom_type_scat_dispersion_real
_atom_type_scat_dispersion_imag
_atom_type_scat_source
C C 0.0015 0.0009 'International Tables Vol C Tables 4.2.6.8 and 6.1.1.4'
H H 0.0000 0.0000 'International Tables Vol C Tables 4.2.6.8 and 6.1.1.4'
As As 0.2758 1.3314 'International Tables Vol C Tables 4.2.6.8 and 6.1.1.4'
F F 0.0096 0.0061 'International Tables Vol C Tables 4.2.6.8 and 6.1.1.4'
N N 0.0030 0.0019 'International Tables Vol C Tables 4.2.6.8 and 6.1.1.4'
O O 0.0056 0.0036 'International Tables Vol C Tables 4.2.6.8 and 6.1.1.4'

loop_
_exptl_crystal_face_index_h
_exptl_crystal_face_index_k
_exptl_crystal_face_index_l
_exptl_crystal_face_perp_dist
-1 3 38 0.0939
1 -4 -38 0.1543
-4 -9 -26 0.2413
-6 -6 30 0.2059
7 9 -19 0.2594
1 1 38 0.1066
3 -11 20 0.2472
0 -4 -37 0.1524
2 -12 -20 0.2503
-3 13 -10 0.2703
-7 11 -3 0.2438
0 -4 -37 0.1533
4 -9 -28 0.2184
6 -7 23 0.1953
1 3 38 0.1022
-1 -4 -37 0.1536
-7 7 24 0.1610
8 -2 25 0.1261
7 -7 -26 0.2079
-6 -3 -29 0.1778
-10 0 -10 0.1740
-7 4 31 0.1236
10 0 10 0.1481
5 -4 -34 0.1713
-10 -5 0 0.2062
-10 -3 13 0.1837
7 0 -32 0.1880
4 0 -38 0.1749
-5 -12 13 0.2936
-2 0 39 0.1187
1 0 -39 0.1543
-2 4 -36 0.1891
-6 3 -29 0.1964
-8 9 16 0.1855
9 0 19 0.1259
-4 -3 -33 0.1671
-11 2 -6 0.1746
-11 -2 3 0.1673
-8 -2 28 0.1752

loop_
_geom_angle_atom_site_label_1
_geom_angle_atom_site_label_2
_geom_angle_atom_site_label_3
_geom_angle
_geom_angle_site_symmetry_1
_geom_angle_site_symmetry_3
_geom_angle_publ_flag
F11A As1 F12A 87.38(11) . . ?
F11A As1 F13A 84.80(12) . . ?
F10A As1 F11A 171.38(13) . . ?
F10A As1 F12A 88.24(13) . . ?
F10A As1 F13A 87.49(13) . . ?
F10A As1 F9A 95.77(19) . . ?
F12A As1 F13A 86.02(12) . . ?
F8A As1 F11A 92.43(18) . . ?
F8A As1 F10A 95.08(19) . . ?
F8A As1 F12A 91.19(14) . . ?
F8A As1 F13A 176.15(17) . . ?
F8A As1 F9A 95.3(2) . . ?
F9A As1 F11A 87.72(17) . . ?
F9A As1 F12A 172.01(17) . . ?
F9A As1 F13A 87.3(2) . . ?
F9B As1 F8B 88.19(16) . . ?
F13B As1 F9B 88.89(16) . . ?
F13B As1 F8B 177.07(12) . . ?
F12B As1 F9B 178.70(17) . . ?
F12B As1 F8B 90.53(12) . . ?
F12B As1 F13B 92.39(13) . . ?
F12B As1 F10B 90.95(18) . . ?
F11B As1 F9B 89.65(18) . . ?
F11B As1 F8B 88.44(13) . . ?
F11B As1 F13B 91.32(16) . . ?
F11B As1 F12B 90.06(17) . . ?
F11B As1 F10B 178.14(14) . . ?
F10B As1 F9B 89.3(2) . . ?
F10B As1 F8B 89.98(14) . . ?
F10B As1 F13B 90.20(16) . . ?
C1 O1 H1 111.7(19) . . ?
F2 C2 C1 108.70(9) . . ?
F2 C2 C3 109.68(9) . . ?
F1 C2 F2 109.73(9) . . ?
F1 C2 C1 109.00(9) . . ?
F1 C2 C3 108.82(9) . . ?
C1 C2 C3 110.89(9) . . ?
C1 N1 H1A 124.0(17) . . ?
C1 N1 H1B 120.0(15) . . ?
H1A N1 H1B 116(2) . . ?
O1 C1 C2 113.38(10) . . ?
O1 C1 N1 127.81(11) . . ?
N1 C1 C2 118.80(11) . . ?
F3 C3 C2 107.73(8) . . ?
F3 C3 C4 108.19(9) . . ?
F4 C3 F3 108.88(9) . . ?
F4 C3 C2 108.61(9) . . ?
F4 C3 C4 107.66(9) . . ?
C4 C3 C2 115.63(9) . . ?
F6 C4 C3 108.32(10) . . ?
F7 C4 F6 108.60(10) . . ?
F7 C4 C3 110.47(10) . . ?
F5 C4 F6 108.38(10) . . ?
F5 C4 F7 109.78(11) . . ?
F5 C4 C3 111.21(10) . . ?

loop_
_geom_bond_atom_site_label_1
_geom_bond_atom_site_label_2
_geom_bond_distance
_geom_bond_site_symmetry_2
_geom_bond_publ_flag
As1 F11A 1.751(2) . ?
As1 F10A 1.663(2) . ?
As1 F12A 1.762(2) . ?
As1 F8A 1.642(3) . ?
As1 F13A 1.795(2) . ?
As1 F9A 1.663(5) . ?
As1 F9B 1.741(4) . ?
As1 F8B 1.765(2) . ?
As1 F13B 1.700(3) . ?
As1 F12B 1.690(2) . ?
As1 F11B 1.690(2) . ?
As1 F10B 1.690(2) . ?
F3 C3 1.3458(12) . ?
F4 C3 1.3398(13) . ?
F2 C2 1.3402(13) . ?
F1 C2 1.3362(13) . ?
F6 C4 1.3323(15) . ?
O1 C1 1.2797(14) . ?
O1 H1 0.77(3) . ?
F7 C4 1.3203(14) . ?
F5 C4 1.3186(15) . ?
C2 C1 1.5370(15) . ?
C2 C3 1.5486(15) . ?
N1 C1 1.2841(16) . ?
N1 H1A 0.79(2) . ?
N1 H1B 0.87(2) . ?
C3 C4 1.5482(15) . ?

loop_
_geom_hbond_atom_site_label_D
_geom_hbond_atom_site_label_H
_geom_hbond_atom_site_label_A
_geom_hbond_distance_DH
_geom_hbond_distance_HA
_geom_hbond_distance_DA
_geom_hbond_angle_DHA
_geom_hbond_site_symmetry_A
_geom_hbond_publ_flag
N1 H1A F11A 0.79(2) 2.50(2) 3.125(3) 138(2) 1_545 yes
N1 H1A F8A 0.79(2) 2.25(2) 2.752(3) 122(2) 3_766 yes
N1 H1A F9A 0.79(2) 2.51(2) 3.179(5) 144(2) 1_545 yes
N1 H1A F9B 0.79(2) 2.03(2) 2.737(4) 148(2) 1_545 yes
N1 H1A F8B 0.79(2) 2.38(2) 2.840(3) 118.0(19) 3_766 yes
N1 H1B F12A 0.87(2) 2.17(2) 3.026(3) 168.1(19) . yes
N1 H1B F12B 0.87(2) 1.93(2) 2.782(3) 167(2) . yes
O1 H1 F13A 0.77(3) 1.81(3) 2.541(3) 157(3) 1_545 yes
O1 H1 F13B 0.77(3) 1.80(3) 2.557(3) 165(3) 1_545 yes

loop_
_geom_torsion_atom_site_label_1
_geom_torsion_atom_site_label_2
_geom_torsion_atom_site_label_3
_geom_torsion_atom_site_label_4
_geom_torsion
_geom_torsion_site_symmetry_1
_geom_torsion_site_symmetry_2
_geom_torsion_site_symmetry_3
_geom_torsion_site_symmetry_4
_geom_torsion_publ_flag
F3 C3 C4 F6 60.35(12) . . . . ?
F3 C3 C4 F7 179.19(10) . . . . ?
F3 C3 C4 F5 -58.65(13) . . . . ?
F4 C3 C4 F6 -57.17(12) . . . . ?
F4 C3 C4 F7 61.66(13) . . . . ?
F4 C3 C4 F5 -176.17(10) . . . . ?
F2 C2 C1 O1 36.56(13) . . . . ?
F2 C2 C1 N1 -144.95(12) . . . . ?
F2 C2 C3 F3 -179.06(9) . . . . ?
F2 C2 C3 F4 -61.27(11) . . . . ?
F2 C2 C3 C4 59.82(12) . . . . ?
F1 C2 C1 O1 156.14(10) . . . . ?
F1 C2 C1 N1 -25.37(15) . . . . ?
F1 C2 C3 F3 60.89(11) . . . . ?
F1 C2 C3 F4 178.68(9) . . . . ?
F1 C2 C3 C4 -60.22(12) . . . . ?
C2 C3 C4 F6 -178.78(9) . . . . ?
C2 C3 C4 F7 -59.94(13) . . . . ?
C2 C3 C4 F5 62.22(13) . . . . ?
C1 C2 C3 F3 -58.99(11) . . . . ?
C1 C2 C3 F4 58.79(11) . . . . ?
C1 C2 C3 C4 179.89(9) . . . . ?
C3 C2 C1 O1 -84.08(12) . . . . ?
C3 C2 C1 N1 94.41(13) . . . . ?

loop_
_exptl_oxdiff_crystal_face_indexfrac_h
_exptl_oxdiff_crystal_face_indexfrac_k
_exptl_oxdiff_crystal_face_indexfrac_l
_exptl_oxdiff_crystal_face_x
_exptl_oxdiff_crystal_face_y
_exptl_oxdiff_crystal_face_z
-1.3811 2.5041 38.3220 0.0343 0.1535 0.9875
0.5477 -3.6807 -37.5576 -0.0082 -0.0445 -0.9990
-3.7242 -8.8012 -26.0689 0.1237 0.5089 -0.8519
-6.1522 -5.7083 30.4093 0.1866 0.7868 0.5883
7.2785 8.7468 -19.3896 -0.2248 -0.9430 -0.2455
0.5531 1.1337 38.3561 -0.1662 0.1542 0.9740
3.1351 -11.2593 19.7350 -0.6981 0.6603 0.2769
0.0738 -3.6570 -37.4493 0.0304 -0.0255 -0.9992
2.4682 -12.0117 -19.6479 -0.5062 0.4817 -0.7154
-3.3230 12.9429 -9.6405 0.7260 -0.6877 0.0057
-6.8537 10.9684 -2.6535 0.9183 -0.3796 0.1120
0.0640 -3.9565 -37.2183 0.0205 -0.0059 -0.9998
3.6932 -8.9946 -28.3733 -0.4716 0.1970 -0.8595
6.0137 -7.4775 23.0728 -0.8220 0.3384 0.4581
0.7913 2.6015 37.6828 -0.1352 0.0533 0.9894
-0.5288 -3.7265 -37.1316 0.0754 0.0057 -0.9971
-7.2172 7.2013 24.3972 0.7144 0.0302 0.6991
7.5626 -2.0309 24.8901 -0.7785 -0.0362 0.6266
6.6743 -7.0886 -26.4868 -0.6583 -0.0276 -0.7522
-5.9312 -2.9435 -29.4843 0.5051 0.2329 -0.8310
-10.2992 -0.4799 -10.1032 0.8573 0.3925 -0.3332
-6.9652 3.9009 30.6602 0.5616 0.2546 0.7873
10.3116 0.4661 9.9882 -0.8582 -0.3930 0.3301
5.3659 -4.1592 -33.8601 -0.4277 -0.1932 -0.8830
-10.3663 -4.6355 -0.4073 0.6885 0.7025 -0.1802
-10.4593 -3.1461 12.8009 0.6896 0.7025 0.1758
7.3214 -0.4280 -31.6580 -0.4741 -0.4809 -0.7376
3.7433 0.2249 -37.8096 -0.1389 -0.4098 -0.9016
-4.5800 -12.2697 12.7421 -0.0793 0.9965 0.0281
-1.6696 0.0956 38.9001 -0.0226 0.3115 0.9500
0.5950 -0.2141 -38.8906 0.1055 -0.2597 -0.9599
-1.7609 4.3011 -35.7486 0.4285 -0.4084 -0.8060
-6.3106 2.5227 -28.7091 0.7091 -0.0692 -0.7017
-7.9602 8.6581 15.6589 0.8575 -0.0805 0.5082
9.0524 -0.2589 18.8330 -0.8165 -0.2414 0.5244
-4.2507 -2.5791 -33.4834 0.3978 0.1160 -0.9101
-10.5482 2.0368 -6.1140 0.9422 0.2796 -0.1845
-10.9430 -1.8249 2.7694 0.8127 0.5807 -0.0479
-8.4075 -1.6344 27.7973 0.5110 0.6233 0.5919
